data_7721035
loop_
_publ_author_name
'Toro-S&#xe1;nchez, Patricia M'
'Lucero, Andrea'
'Villaman, David'
'Moncada-Basualto, Mauricio'
'Arancibia, Rodrigo'
'Wilkinson, Shane R.'
'Lev&#xed;n, Pedro'
'Cisterna, Jonathan'
'Brito, Iv&#xe1;n'
'L&#xf3;pez, Concepci&#xf3;n'

_publ_section_title
;
 Rational design of novel organometallic <i>N</i>-acylhydrazones with
 potent antiparasitic activity on <i>Trypanosoma cruzi</i> and
 <i>brucei</i>.
;
_journal_issue 21
_journal_name_full 'Dalton transactions (Cambridge, England : 2003)'
_journal_page_first 8393
_journal_page_last 8412
_journal_paper_doi 10.1039/d6dt00138f
_journal_volume 55
_journal_year 2026
_chemical_formula_moiety 'C14 H8 N3 O6 Re S'
_chemical_formula_sum 'C14 H8 N3 O6 Re S'
_chemical_formula_weight 532.49
_space_group_crystal_system triclinic
_space_group_IT_number 2
_space_group_name_Hall '-P 1'
_space_group_name_H-M_alt 'P -1'
_atom_sites_solution_hydrogens geom
_atom_sites_solution_primary dual
_audit_creation_date 2020-04-24
_audit_creation_method
;
Olex2 1.3-alpha
(compiled 2020.04.02 svn.r1fbe7b6f for OlexSys, GUI svn.r6076)
;
_audit_update_record
;
2025-04-17 deposited with the CCDC.	2026-05-13 downloaded from the CCDC.
;
_cell_angle_alpha 95.562(5)
_cell_angle_beta 93.119(5)
_cell_angle_gamma 94.287(5)
_cell_formula_units_Z 2
_cell_length_a 6.8710(12)
_cell_length_b 8.3059(13)
_cell_length_c 14.755(3)
_cell_measurement_reflns_used 8049
_cell_measurement_temperature 296.88
_cell_measurement_theta_max 24.65
_cell_measurement_theta_min 2.78
_cell_volume 834.1(3)
_computing_cell_refinement 'SAINT v8.37A (Bruker, 2015)'
_computing_data_reduction 'SAINT v8.37A (Bruker, 2015)'
_computing_molecular_graphics 'Olex2 1.3-alpha (Dolomanov et al., 2009)'
_computing_publication_material 'Olex2 1.3-alpha (Dolomanov et al., 2009)'
_computing_structure_refinement 'SHELXL 2018/3 (Sheldrick, 2015)'
_computing_structure_solution 'SHELXT 2018/2 (Sheldrick, 2018)'
_diffrn_ambient_temperature 296.88
_diffrn_measured_fraction_theta_full 0.964
_diffrn_measured_fraction_theta_max 0.966
_diffrn_measurement_device_type 'Bruker APEX-II CCD'
_diffrn_measurement_method '\f and \w scans'
_diffrn_radiation_type MoK\a
_diffrn_radiation_wavelength 0.71073
_diffrn_reflns_av_R_equivalents 0.0968
_diffrn_reflns_av_unetI/netI 0.0447
_diffrn_reflns_Laue_measured_fraction_full 0.964
_diffrn_reflns_Laue_measured_fraction_max 0.966
_diffrn_reflns_limit_h_max 8
_diffrn_reflns_limit_h_min -8
_diffrn_reflns_limit_k_max 10
_diffrn_reflns_limit_k_min -10
_diffrn_reflns_limit_l_max 18
_diffrn_reflns_limit_l_min -18
_diffrn_reflns_number 29299
_diffrn_reflns_point_group_measured_fraction_full 0.964
_diffrn_reflns_point_group_measured_fraction_max 0.966
_diffrn_reflns_theta_full 25.242
_diffrn_reflns_theta_max 25.996
_diffrn_reflns_theta_min 2.779
_diffrn_source_current 30.0
_diffrn_source_power 1.5
_diffrn_source_voltage 50.0
_diffrn_standards_number 0
_exptl_absorpt_coefficient_mu 7.445
_exptl_absorpt_correction_T_max 0.7457
_exptl_absorpt_correction_T_min 0.6179
_exptl_absorpt_correction_type multi-scan
_exptl_absorpt_process_details
;
SADABS-2016/2 (Bruker,2016/2) was used for absorption correction.
wR2(int) was 0.0897 before and 0.0740 after correction.
The Ratio of minimum to maximum transmission is 0.8286.
The \l/2 correction factor is Not present.
;
_exptl_crystal_colour yellow
_exptl_crystal_colour_primary yellow
_exptl_crystal_density_diffrn 2.120
_exptl_crystal_description block
_exptl_crystal_F_000 504
_exptl_crystal_size_max 0.131
_exptl_crystal_size_mid 0.121
_exptl_crystal_size_min 0.097
_refine_diff_density_max 2.408
_refine_diff_density_min -2.016
_refine_diff_density_rms 0.221
_refine_ls_extinction_method none
_refine_ls_goodness_of_fit_ref 1.105
_refine_ls_hydrogen_treatment constr
_refine_ls_matrix_type full
_refine_ls_number_parameters 202
_refine_ls_number_reflns 3174
_refine_ls_number_restraints 0
_refine_ls_restrained_S_all 1.105
_refine_ls_R_factor_all 0.0619
_refine_ls_R_factor_gt 0.0464
_refine_ls_shift/su_max 0.000
_refine_ls_shift/su_mean 0.000
_refine_ls_structure_factor_coef Fsqd
_refine_ls_weighting_details 'w=1/[\s^2^(Fo^2^)+(0.0717P)^2^+2.3221P] where P=(Fo^2^+2Fc^2^)/3'
_refine_ls_weighting_scheme calc
_refine_ls_wR_factor_gt 0.1092
_refine_ls_wR_factor_ref 0.1200
_reflns_Friedel_coverage 0.000
_reflns_number_gt 2677
_reflns_number_total 3174
_reflns_threshold_expression 'I > 2\s(I)'
_cod_data_source_file d6dt00138f2.cif
_cod_data_source_block jc_hkpp4_00
_cod_depositor_comments 'Adding full bibliography for 7721034--7721035.cif.'
_cod_original_cell_volume 834.1(2)
_cod_database_code 7721035
_shelx_shelxl_version_number 2018/3
_shelx_space_group_comment
;
The symmetry employed for this shelxl refinement is uniquely defined
by the following loop, which should always be used as a source of
symmetry information in preference to the above space-group names.
They are only intended as comments.
;
_shelx_estimated_absorpt_t_max 0.532
_shelx_estimated_absorpt_t_min 0.442
_olex2_refinement_description
;
1. Uiso/Uaniso restraints and constraints
Uanis(C14) = Uanis(C12) = Uanis(C13)
Uanis(O6) = Uanis(O4) = Uanis(O5)
2.a Aromatic/amide H refined with riding coordinates:
 N1(H1), C2(H2), C3(H3), C4(H4), C5(H5), C7(H7), C9(H9), C10(H10)
;
_olex2_submission_special_instructions 'No special instructions were received'

loop_
_space_group_symop_operation_xyz
'x, y, z'
'-x, -y, -z'

loop_
_atom_site_label
_atom_site_type_symbol
_atom_site_fract_x
_atom_site_fract_y
_atom_site_fract_z
_atom_site_U_iso_or_equiv
_atom_site_adp_type
_atom_site_occupancy
_atom_site_site_symmetry_order
_atom_site_calc_flag
_atom_site_refinement_flags_posn
_atom_site_refinement_flags_adp
_atom_site_refinement_flags_occupancy
_atom_site_disorder_assembly
_atom_site_disorder_group
Re1 Re 0.57405(5) 0.90670(4) 0.17381(2) 0.03181(15) Uani 1 1 d . . . . .
S1 S 0.7418(4) 0.3879(4) 0.38576(19) 0.0533(7) Uani 1 1 d . . . . .
O1 O 0.8080(10) 0.6182(9) -0.0169(4) 0.0417(16) Uani 1 1 d . . . . .
N3 N 0.726(3) 0.2995(19) 0.5574(9) 0.097(5) Uani 1 1 d . . . . .
O2 O 0.817(3) 0.239(2) 0.6223(9) 0.150(7) Uani 1 1 d . . . . .
O3 O 0.571(3) 0.342(2) 0.5560(12) 0.155(8) Uani 1 1 d . . . . .
O4 O 0.9485(17) 1.0653(12) 0.1082(7) 0.0777(16) Uani 1 1 d . . . . .
O5 O 0.4091(17) 1.2358(12) 0.2094(7) 0.0777(16) Uani 1 1 d . . . . .
N1 N 0.8728(11) 0.5051(10) 0.1102(5) 0.0321(16) Uani 1 1 d . . . . .
H1 H 0.973753 0.467683 0.086372 0.038 Uiso 1 1 calc R U . . .
N2 N 0.8357(11) 0.4713(9) 0.1977(5) 0.0313(16) Uani 1 1 d . . . . .
C1 C 0.5780(13) 0.6572(11) 0.0936(6) 0.0285(18) Uani 1 1 d . . . . .
C2 C 0.4697(13) 0.7550(12) 0.0387(6) 0.034(2) Uani 1 1 d . . . . .
H2 H 0.503455 0.786429 -0.017510 0.041 Uiso 1 1 calc R U . . .
C3 C 0.3037(15) 0.7959(13) 0.0839(7) 0.040(2) Uani 1 1 d . . . . .
H3 H 0.208847 0.859906 0.062928 0.048 Uiso 1 1 calc R U . . .
C4 C 0.3046(12) 0.7238(12) 0.1662(7) 0.036(2) Uani 1 1 d . . . . .
H4 H 0.210584 0.732183 0.209096 0.043 Uiso 1 1 calc R U . . .
C5 C 0.4731(14) 0.6361(11) 0.1728(6) 0.034(2) Uani 1 1 d . . . . .
H5 H 0.508681 0.575903 0.220120 0.041 Uiso 1 1 calc R U . . .
C6 C 0.7608(14) 0.5928(11) 0.0603(6) 0.0312(19) Uani 1 1 d . . . . .
C7 C 0.9704(14) 0.3981(12) 0.2366(6) 0.037(2) Uani 1 1 d . . . . .
H7 H 1.080631 0.372979 0.205960 0.045 Uiso 1 1 calc R U . . .
C8 C 0.9493(15) 0.3547(13) 0.3292(7) 0.040(2) Uani 1 1 d . . . . .
C9 C 1.085(2) 0.2877(17) 0.3796(8) 0.061(3) Uani 1 1 d . . . . .
H9 H 1.206539 0.263147 0.359475 0.073 Uiso 1 1 calc R U . . .
C10 C 1.022(2) 0.2592(19) 0.4665(8) 0.067(4) Uani 1 1 d . . . . .
H10 H 1.095406 0.213167 0.510416 0.080 Uiso 1 1 calc R U . . .
C11 C 0.845(2) 0.3061(16) 0.4774(7) 0.057(3) Uani 1 1 d . . . . .
C12 C 0.8055(18) 1.0067(14) 0.1349(7) 0.0479(15) Uani 1 1 d . . . . .
C13 C 0.4743(17) 1.1132(14) 0.1980(7) 0.0479(15) Uani 1 1 d . . . . .
C14 C 0.6848(18) 0.9265(14) 0.2946(8) 0.0479(15) Uani 1 1 d . . . . .
O6 O 0.7440(16) 0.9337(12) 0.3704(7) 0.0777(16) Uani 1 1 d . . . . .

loop_
_atom_site_aniso_label
_atom_site_aniso_U_11
_atom_site_aniso_U_22
_atom_site_aniso_U_33
_atom_site_aniso_U_23
_atom_site_aniso_U_13
_atom_site_aniso_U_12
Re1 0.0327(2) 0.0306(2) 0.0339(2) 0.00623(14) 0.00207(14) 0.01044(14)
S1 0.0522(17) 0.0690(19) 0.0443(15) 0.0147(13) 0.0143(12) 0.0206(14)
O1 0.043(4) 0.057(4) 0.030(3) 0.017(3) 0.012(3) 0.018(3)
N3 0.141(15) 0.094(10) 0.059(8) 0.024(7) 0.038(9) -0.007(10)
O2 0.183(16) 0.221(19) 0.066(8) 0.078(10) 0.038(9) 0.034(14)
O3 0.155(15) 0.197(18) 0.144(14) 0.072(12) 0.113(13) 0.074(14)
O4 0.092(4) 0.056(3) 0.084(4) -0.001(3) 0.006(3) 0.010(3)
O5 0.092(4) 0.056(3) 0.084(4) -0.001(3) 0.006(3) 0.010(3)
N1 0.028(4) 0.042(4) 0.029(4) 0.005(3) 0.007(3) 0.013(3)
N2 0.036(4) 0.034(4) 0.025(4) 0.003(3) 0.006(3) 0.011(3)
C1 0.027(4) 0.030(4) 0.027(4) -0.001(3) -0.005(3) 0.002(3)
C2 0.032(5) 0.040(5) 0.028(4) -0.003(4) 0.000(4) 0.004(4)
C3 0.031(5) 0.051(6) 0.038(5) 0.002(4) -0.006(4) 0.008(4)
C4 0.016(4) 0.040(5) 0.051(6) 0.002(4) 0.005(4) 0.002(4)
C5 0.037(5) 0.033(5) 0.034(5) 0.009(4) 0.010(4) 0.001(4)
C6 0.037(5) 0.028(4) 0.029(4) 0.005(3) -0.001(4) 0.005(4)
C7 0.034(5) 0.049(6) 0.031(5) 0.012(4) 0.003(4) 0.012(4)
C8 0.042(6) 0.045(6) 0.036(5) 0.007(4) 0.008(4) 0.012(5)
C9 0.064(8) 0.081(9) 0.044(6) 0.029(6) -0.003(5) 0.026(7)
C10 0.077(9) 0.086(10) 0.043(6) 0.025(6) 0.008(6) 0.019(8)
C11 0.072(9) 0.065(8) 0.038(6) 0.012(5) 0.016(6) 0.008(6)
C12 0.056(4) 0.042(3) 0.046(3) 0.004(3) -0.003(3) 0.009(3)
C13 0.056(4) 0.042(3) 0.046(3) 0.004(3) -0.003(3) 0.009(3)
C14 0.056(4) 0.042(3) 0.046(3) 0.004(3) -0.003(3) 0.009(3)
O6 0.092(4) 0.056(3) 0.084(4) -0.001(3) 0.006(3) 0.010(3)

loop_
_atom_type_symbol
_atom_type_description
_atom_type_scat_dispersion_real
_atom_type_scat_dispersion_imag
_atom_type_scat_source
C C 0.0033 0.0016 'International Tables Vol C Tables 4.2.6.8 and 6.1.1.4'
H H 0.0000 0.0000 'International Tables Vol C Tables 4.2.6.8 and 6.1.1.4'
N N 0.0061 0.0033 'International Tables Vol C Tables 4.2.6.8 and 6.1.1.4'
O O 0.0106 0.0060 'International Tables Vol C Tables 4.2.6.8 and 6.1.1.4'
Re Re -1.0185 7.2310 'International Tables Vol C Tables 4.2.6.8 and 6.1.1.4'
S S 0.1246 0.1234 'International Tables Vol C Tables 4.2.6.8 and 6.1.1.4'

loop_
_geom_angle_atom_site_label_1
_geom_angle_atom_site_label_2
_geom_angle_atom_site_label_3
_geom_angle
_geom_angle_site_symmetry_1
_geom_angle_site_symmetry_3
_geom_angle_publ_flag
C1 Re1 C2 36.1(3) . . ?
C1 Re1 C3 59.8(3) . . ?
C1 Re1 C4 59.9(3) . . ?
C1 Re1 C5 36.2(3) . . ?
C2 Re1 C3 35.4(3) . . ?
C4 Re1 C2 59.3(3) . . ?
C4 Re1 C3 35.6(4) . . ?
C4 Re1 C5 35.9(3) . . ?
C5 Re1 C2 59.8(3) . . ?
C5 Re1 C3 59.7(4) . . ?
C12 Re1 C1 98.9(4) . . ?
C12 Re1 C2 98.1(4) . . ?
C12 Re1 C3 127.2(4) . . ?
C12 Re1 C4 156.7(4) . . ?
C12 Re1 C5 130.2(4) . . ?
C12 Re1 C13 90.3(5) . . ?
C12 Re1 C14 90.1(5) . . ?
C13 Re1 C1 153.0(4) . . ?
C13 Re1 C2 117.7(4) . . ?
C13 Re1 C3 94.6(4) . . ?
C13 Re1 C4 104.8(4) . . ?
C13 Re1 C5 139.3(4) . . ?
C14 Re1 C1 116.0(4) . . ?
C14 Re1 C2 151.7(4) . . ?
C14 Re1 C3 142.4(5) . . ?
C14 Re1 C4 107.5(4) . . ?
C14 Re1 C5 94.4(4) . . ?
C14 Re1 C13 89.1(5) . . ?
C11 S1 C8 88.8(5) . . ?
O2 N3 C11 111.5(17) . . ?
O3 N3 O2 127.7(16) . . ?
O3 N3 C11 120.8(16) . . ?
N2 N1 H1 118.1 . . ?
C6 N1 H1 118.1 . . ?
C6 N1 N2 123.9(7) . . ?
C7 N2 N1 113.9(7) . . ?
C2 C1 Re1 72.5(5) . . ?
C2 C1 C5 107.4(8) . . ?
C2 C1 C6 119.6(8) . . ?
C5 C1 Re1 72.4(5) . . ?
C5 C1 C6 132.9(8) . . ?
C6 C1 Re1 122.7(6) . . ?
Re1 C2 H2 122.1 . . ?
C1 C2 Re1 71.5(5) . . ?
C1 C2 H2 125.8 . . ?
C3 C2 Re1 72.3(5) . . ?
C3 C2 C1 108.4(8) . . ?
C3 C2 H2 125.8 . . ?
Re1 C3 H3 121.6 . . ?
C2 C3 Re1 72.3(5) . . ?
C2 C3 H3 125.8 . . ?
C2 C3 C4 108.4(8) . . ?
C4 C3 Re1 72.0(5) . . ?
C4 C3 H3 125.8 . . ?
Re1 C4 H4 121.3 . . ?
C3 C4 Re1 72.4(6) . . ?
C3 C4 H4 125.8 . . ?
C3 C4 C5 108.4(8) . . ?
C5 C4 Re1 72.2(5) . . ?
C5 C4 H4 125.8 . . ?
Re1 C5 H5 122.1 . . ?
C1 C5 Re1 71.4(5) . . ?
C1 C5 H5 126.3 . . ?
C4 C5 Re1 71.9(5) . . ?
C4 C5 C1 107.4(8) . . ?
C4 C5 H5 126.3 . . ?
O1 C6 N1 118.9(8) . . ?
O1 C6 C1 118.7(8) . . ?
N1 C6 C1 122.4(8) . . ?
N2 C7 H7 120.2 . . ?
N2 C7 C8 119.6(8) . . ?
C8 C7 H7 120.2 . . ?
C7 C8 S1 121.7(7) . . ?
C9 C8 S1 113.0(8) . . ?
C9 C8 C7 125.3(10) . . ?
C8 C9 H9 124.0 . . ?
C8 C9 C10 112.0(12) . . ?
C10 C9 H9 124.0 . . ?
C9 C10 H10 124.3 . . ?
C11 C10 C9 111.5(11) . . ?
C11 C10 H10 124.3 . . ?
N3 C11 S1 116.4(12) . . ?
C10 C11 S1 114.8(9) . . ?
C10 C11 N3 128.9(13) . . ?
O4 C12 Re1 177.8(10) . . ?
O5 C13 Re1 177.2(11) . . ?
O6 C14 Re1 176.2(11) . . ?

loop_
_geom_bond_atom_site_label_1
_geom_bond_atom_site_label_2
_geom_bond_distance
_geom_bond_site_symmetry_2
_geom_bond_publ_flag
Re1 C1 2.288(9) . ?
Re1 C2 2.301(9) . ?
Re1 C3 2.302(10) . ?
Re1 C4 2.296(9) . ?
Re1 C5 2.300(9) . ?
Re1 C12 1.882(13) . ?
Re1 C13 1.903(11) . ?
Re1 C14 1.887(11) . ?
S1 C8 1.717(10) . ?
S1 C11 1.714(12) . ?
O1 C6 1.234(10) . ?
N3 O2 1.28(2) . ?
N3 O3 1.15(2) . ?
N3 C11 1.472(17) . ?
O4 C12 1.169(15) . ?
O5 C13 1.144(14) . ?
N1 H1 0.8600 . ?
N1 N2 1.380(10) . ?
N1 C6 1.338(11) . ?
N2 C7 1.285(12) . ?
C1 C2 1.421(13) . ?
C1 C5 1.425(12) . ?
C1 C6 1.490(12) . ?
C2 H2 0.9300 . ?
C2 C3 1.399(13) . ?
C3 H3 0.9300 . ?
C3 C4 1.406(14) . ?
C4 H4 0.9300 . ?
C4 C5 1.417(13) . ?
C5 H5 0.9300 . ?
C7 H7 0.9300 . ?
C7 C8 1.458(13) . ?
C8 C9 1.348(15) . ?
C9 H9 0.9300 . ?
C9 C10 1.412(16) . ?
C10 H10 0.9300 . ?
C10 C11 1.318(18) . ?
C14 O6 1.163(14) . ?

loop_
_geom_hbond_atom_site_label_D
_geom_hbond_atom_site_label_H
_geom_hbond_atom_site_label_A
_geom_hbond_distance_DH
_geom_hbond_distance_HA
_geom_hbond_distance_DA
_geom_hbond_angle_DHA
_geom_hbond_site_symmetry_A
_geom_hbond_publ_flag
C3 H3 O4 0.93 2.63 3.442(14) 146.1 1_455 yes
C4 H4 O2 0.93 2.49 3.265(15) 140.4 2_666 yes
C5 H5 O5 0.93 2.84 3.420(14) 121.3 1_545 yes
C7 H7 O5 0.93 2.60 3.421(14) 146.9 1_645 yes
C9 H9 O5 0.93 2.68 3.462(17) 142.3 1_645 yes
C10 H10 O6 0.93 2.49 3.416(17) 172.8 2_766 yes

loop_
_geom_torsion_atom_site_label_1
_geom_torsion_atom_site_label_2
_geom_torsion_atom_site_label_3
_geom_torsion_atom_site_label_4
_geom_torsion
_geom_torsion_site_symmetry_1
_geom_torsion_site_symmetry_2
_geom_torsion_site_symmetry_3
_geom_torsion_site_symmetry_4
_geom_torsion_publ_flag
Re1 C1 C2 C3 -63.3(7) . . . . ?
Re1 C1 C5 C4 63.3(6) . . . . ?
Re1 C1 C6 O1 -91.5(9) . . . . ?
Re1 C1 C6 N1 90.2(10) . . . . ?
Re1 C2 C3 C4 -63.3(7) . . . . ?
Re1 C3 C4 C5 -63.7(7) . . . . ?
Re1 C4 C5 C1 -63.0(6) . . . . ?
S1 C8 C9 C10 0.8(16) . . . . ?
O2 N3 C11 S1 -178.9(14) . . . . ?
O2 N3 C11 C10 0(2) . . . . ?
O3 N3 C11 S1 3(2) . . . . ?
O3 N3 C11 C10 -178(2) . . . . ?
N1 N2 C7 C8 -179.8(9) . . . . ?
N2 N1 C6 O1 179.0(8) . . . . ?
N2 N1 C6 C1 -2.7(14) . . . . ?
N2 C7 C8 S1 3.9(15) . . . . ?
N2 C7 C8 C9 -175.4(12) . . . . ?
C1 C2 C3 Re1 62.8(6) . . . . ?
C1 C2 C3 C4 -0.6(11) . . . . ?
C2 C1 C5 Re1 -64.5(6) . . . . ?
C2 C1 C5 C4 -1.1(10) . . . . ?
C2 C1 C6 O1 -4.2(13) . . . . ?
C2 C1 C6 N1 177.5(9) . . . . ?
C2 C3 C4 Re1 63.5(7) . . . . ?
C2 C3 C4 C5 -0.2(11) . . . . ?
C3 C4 C5 Re1 63.8(7) . . . . ?
C3 C4 C5 C1 0.8(11) . . . . ?
C5 C1 C2 Re1 64.4(6) . . . . ?
C5 C1 C2 C3 1.1(11) . . . . ?
C5 C1 C6 O1 172.4(10) . . . . ?
C5 C1 C6 N1 -5.8(15) . . . . ?
C6 N1 N2 C7 -173.9(9) . . . . ?
C6 C1 C2 Re1 -118.2(8) . . . . ?
C6 C1 C2 C3 178.5(8) . . . . ?
C6 C1 C5 Re1 118.6(10) . . . . ?
C6 C1 C5 C4 -178.1(9) . . . . ?
C7 C8 C9 C10 -179.8(12) . . . . ?
C8 S1 C11 N3 179.9(11) . . . . ?
C8 S1 C11 C10 0.6(12) . . . . ?
C8 C9 C10 C11 -0.4(19) . . . . ?
C9 C10 C11 S1 -0.3(18) . . . . ?
C9 C10 C11 N3 -179.4(15) . . . . ?
C11 S1 C8 C7 179.8(10) . . . . ?
C11 S1 C8 C9 -0.8(11) . . . . ?
